data_4083520
loop_
_publ_author_name
'Namura, Kyo'
'Suzuki, Hiroharu'

_publ_section_title
;
 Synthesis, Structure, and Reactivity of Mixed-Ligand Dinuclear Ruthenium
 Polyhydrido Complexes Supported by
 1,4,7-Trimethyl-1,4,7-triazacyclononane and Bulky Phosphine Ligands
;
_journal_issue 12
_journal_name_full Organometallics
_journal_page_first 2968
_journal_paper_doi 10.1021/om500018j
_journal_volume 33
_journal_year 2014
_chemical_formula_sum 'C57 H115 N3 O3 P2 Ru2'
_chemical_formula_weight 1154.60
_chemical_name_systematic
; 
 ? 
;
_space_group_IT_number 4
_symmetry_cell_setting monoclinic
_symmetry_space_group_name_Hall 'P 2yb'
_symmetry_space_group_name_H-M 'P 1 21 1'
_atom_sites_solution_hydrogens geom
_atom_sites_solution_primary direct
_atom_sites_solution_secondary difmap
_audit_creation_method SHELXL-97
_cell_angle_alpha 90.00
_cell_angle_beta 101.6690(11)
_cell_angle_gamma 90.00
_cell_formula_units_Z 2
_cell_length_a 12.1563(4)
_cell_length_b 17.5040(6)
_cell_length_c 14.4607(5)
_cell_measurement_reflns_used 21395
_cell_measurement_temperature 123(2)
_cell_measurement_theta_max 27.47
_cell_measurement_theta_min 3.07
_cell_volume 3013.41(18)
_computing_cell_refinement PROCESS-AUTO
_computing_data_collection 'PROCESS-AUTO (Rigaku, 1998)'
_computing_data_reduction 'SHELXS-97 (Sheldrick, 1990)'
_computing_molecular_graphics 'ORTEX (P.McArdle, 1995)'
_computing_publication_material SHELXL-97
_computing_structure_refinement 'SHELXL-97 (Sheldrick, 1997)'
_computing_structure_solution SHELXS-97
_diffrn_ambient_temperature 123(2)
_diffrn_detector_area_resol_mean 10
_diffrn_measured_fraction_theta_full 0.982
_diffrn_measured_fraction_theta_max 0.982
_diffrn_measurement_device_type 'Rigaku R-AXIS RAPID Imaging Plate'
_diffrn_measurement_method \w
_diffrn_radiation_monochromator graphite
_diffrn_radiation_source 'Rigaku Rotating Anode Ultrax18'
_diffrn_radiation_type MoK\a
_diffrn_radiation_wavelength 0.71069
_diffrn_reflns_av_R_equivalents 0.0430
_diffrn_reflns_av_sigmaI/netI 0.0613
_diffrn_reflns_limit_h_max 13
_diffrn_reflns_limit_h_min -15
_diffrn_reflns_limit_k_max 22
_diffrn_reflns_limit_k_min -22
_diffrn_reflns_limit_l_max 18
_diffrn_reflns_limit_l_min -18
_diffrn_reflns_number 21358
_diffrn_reflns_theta_full 27.47
_diffrn_reflns_theta_max 27.47
_diffrn_reflns_theta_min 3.07
_exptl_absorpt_coefficient_mu 0.596
_exptl_absorpt_correction_T_max 1.0000
_exptl_absorpt_correction_T_min 0.7482
_exptl_absorpt_correction_type empirical
_exptl_crystal_colour red
_exptl_crystal_density_diffrn 1.272
_exptl_crystal_density_meas ?
_exptl_crystal_density_method 'not measured'
_exptl_crystal_description platelet
_exptl_crystal_F_000 1240
_exptl_crystal_size_max 0.200
_exptl_crystal_size_mid 0.150
_exptl_crystal_size_min 0.080
_refine_diff_density_max 1.144
_refine_diff_density_min -1.257
_refine_diff_density_rms 0.089
_refine_ls_abs_structure_details 'Flack H D (1983), Acta Cryst. A39, 876-881'
_refine_ls_abs_structure_Flack 0.15(3)
_refine_ls_extinction_method none
_refine_ls_goodness_of_fit_ref 1.044
_refine_ls_hydrogen_treatment refall
_refine_ls_matrix_type full
_refine_ls_number_parameters 594
_refine_ls_number_reflns 11785
_refine_ls_number_restraints 1
_refine_ls_restrained_S_all 1.044
_refine_ls_R_factor_all 0.0538
_refine_ls_R_factor_gt 0.0480
_refine_ls_shift/su_max 0.001
_refine_ls_shift/su_mean 0.000
_refine_ls_structure_factor_coef Fsqd
_refine_ls_weighting_details 'calc w=1/[\s^2^(Fo^2^)+(0.0632P)^2^+2.0116P] where P=(Fo^2^+2Fc^2^)/3'
_refine_ls_weighting_scheme calc
_refine_ls_wR_factor_gt 0.1164
_refine_ls_wR_factor_ref 0.1207
_reflns_number_gt 10693
_reflns_number_total 11785
_reflns_threshold_expression >2sigma(I)
_cod_data_source_file om500018j_si_001.cif
_cod_data_source_block 4a
_cod_depositor_comments
;
The following automatic conversions were performed:

'_symmetry_cell_setting' value 'Monoclinic' changed to 'monoclinic'
according to
/usr/data/users/saulius/crontab/automatic-downloads/rss-feeds/ACS/lib/dictionaries/cif_core.dic
dictionary named 'cif_core.dic' version 2.4.2 from
2011-04-26.

'_exptl_absorpt_correction_type' value 'Empirical'
changed to 'empirical' according to
/usr/data/users/saulius/crontab/automatic-downloads/rss-feeds/ACS/lib/dictionaries/cif_core.dic
dictionary named 'cif_core.dic' version 2.4.2 from 2011-04-26.

Automatic conversion script
Id: cif_fix_values 2281 2013-09-26 08:29:07Z andrius 

 Adding full bibliography for 4083517--4083527.cif.

The following automatic conversions were performed:

'_exptl_crystal_density_meas' value 'not measured' was changed to '?'
- the value is perceived as not measured.

Automatic conversion script
Id: cif_fix_values 3008 2015-01-20 13:52:24Z robertas 
;
_cod_original_cell_volume 3013.41(19)
_cod_original_sg_symbol_H-M P21
_cod_database_code 4083520

loop_
_symmetry_equiv_pos_as_xyz
'x, y, z'
'-x, y+1/2, -z'

loop_
_atom_site_label
_atom_site_type_symbol
_atom_site_fract_x
_atom_site_fract_y
_atom_site_fract_z
_atom_site_U_iso_or_equiv
_atom_site_adp_type
_atom_site_occupancy
_atom_site_symmetry_multiplicity
_atom_site_calc_flag
_atom_site_refinement_flags
_atom_site_disorder_assembly
_atom_site_disorder_group
Ru1 Ru 0.84363(3) 0.18880(2) 0.49005(3) 0.03128(10) Uani 1 1 d . . .
Ru2 Ru 0.86626(3) 0.250750(19) 0.33822(2) 0.02513(9) Uani 1 1 d . . .
P1 P 0.99073(10) 0.21043(6) 0.25258(8) 0.0258(2) Uani 1 1 d . . .
P2 P 0.73910(9) 0.32414(6) 0.24331(8) 0.0256(2) Uani 1 1 d . C .
N1 N 0.7110(4) 0.1746(4) 0.5684(3) 0.0502(13) Uani 1 1 d . . .
N2 N 0.9012(5) 0.0835(3) 0.5627(4) 0.0484(12) Uani 1 1 d . . .
N3 N 0.9279(4) 0.2359(3) 0.6258(3) 0.0403(11) Uani 1 1 d . . .
C1 C 0.7022(7) 0.0904(5) 0.5784(7) 0.081(3) Uani 1 1 d . . .
H1A H 0.6690 0.0678 0.5163 0.098 Uiso 1 1 calc R . .
H1B H 0.6517 0.0788 0.6224 0.098 Uiso 1 1 calc R . .
C2 C 0.8161(8) 0.0550(4) 0.6153(6) 0.078(2) Uani 1 1 d . . .
H2A H 0.8407 0.0672 0.6831 0.093 Uiso 1 1 calc R . .
H2B H 0.8103 -0.0013 0.6090 0.093 Uiso 1 1 calc R . .
C3 C 1.0050(6) 0.1045(4) 0.6287(4) 0.0599(18) Uani 1 1 d . . .
H3A H 1.0646 0.1151 0.5929 0.072 Uiso 1 1 calc R . .
H3B H 1.0300 0.0611 0.6717 0.072 Uiso 1 1 calc R . .
C4 C 0.9888(5) 0.1740(4) 0.6863(4) 0.0566(17) Uani 1 1 d . . .
H4A H 0.9455 0.1594 0.7348 0.068 Uiso 1 1 calc R . .
H4B H 1.0630 0.1931 0.7193 0.068 Uiso 1 1 calc R . .
C5 C 0.8351(5) 0.2677(4) 0.6674(5) 0.0536(16) Uani 1 1 d . . .
H5A H 0.8648 0.2818 0.7341 0.064 Uiso 1 1 calc R . .
H5B H 0.8058 0.3146 0.6329 0.064 Uiso 1 1 calc R . .
C6 C 0.7420(5) 0.2121(5) 0.6630(5) 0.0614(19) Uani 1 1 d . . .
H6A H 0.6754 0.2389 0.6769 0.074 Uiso 1 1 calc R . .
H6B H 0.7647 0.1725 0.7120 0.074 Uiso 1 1 calc R . .
C7 C 0.6029(5) 0.2042(6) 0.5151(6) 0.079(3) Uani 1 1 d . . .
H7A H 0.5787 0.1736 0.4578 0.119 Uiso 1 1 calc R . .
H7B H 0.6120 0.2576 0.4978 0.119 Uiso 1 1 calc R . .
H7C H 0.5462 0.2009 0.5545 0.119 Uiso 1 1 calc R . .
C8 C 0.9288(7) 0.0240(4) 0.4974(5) 0.0625(18) Uani 1 1 d . . .
H8A H 0.8595 0.0063 0.4560 0.094 Uiso 1 1 calc R . .
H8B H 0.9662 -0.0191 0.5341 0.094 Uiso 1 1 calc R . .
H8C H 0.9789 0.0458 0.4590 0.094 Uiso 1 1 calc R . .
C9 C 1.0049(6) 0.2983(4) 0.6151(5) 0.0573(16) Uani 1 1 d . . .
H9A H 0.9664 0.3348 0.5681 0.086 Uiso 1 1 calc R . .
H9B H 1.0706 0.2775 0.5941 0.086 Uiso 1 1 calc R . .
H9C H 1.0291 0.3243 0.6758 0.086 Uiso 1 1 calc R . .
C10 C 1.0019(4) 0.2451(3) 0.1306(3) 0.0315(9) Uani 1 1 d . . .
H10 H 0.9831 0.3008 0.1304 0.038 Uiso 1 1 calc R . .
C11 C 1.1172(4) 0.2417(3) 0.1007(4) 0.0400(11) Uani 1 1 d . . .
H11A H 1.1741 0.2686 0.1483 0.048 Uiso 1 1 calc R . .
H11B H 1.1409 0.1877 0.0987 0.048 Uiso 1 1 calc R . .
C12 C 1.1123(5) 0.2783(4) 0.0038(4) 0.0461(13) Uani 1 1 d . . .
H12A H 1.0971 0.3336 0.0077 0.055 Uiso 1 1 calc R . .
H12B H 1.1860 0.2723 -0.0145 0.055 Uiso 1 1 calc R . .
C13 C 1.0220(6) 0.2424(4) -0.0710(4) 0.0512(14) Uani 1 1 d . . .
H13A H 1.0404 0.1880 -0.0789 0.061 Uiso 1 1 calc R . .
H13B H 1.0193 0.2687 -0.1321 0.061 Uiso 1 1 calc R . .
C14 C 0.9073(5) 0.2484(4) -0.0432(3) 0.0468(13) Uani 1 1 d . . .
H14A H 0.8496 0.2233 -0.0918 0.056 Uiso 1 1 calc R . .
H14B H 0.8865 0.3029 -0.0398 0.056 Uiso 1 1 calc R . .
C15 C 0.9108(5) 0.2100(3) 0.0534(4) 0.0375(11) Uani 1 1 d . . .
H15A H 0.8368 0.2158 0.0712 0.045 Uiso 1 1 calc R . .
H15B H 0.9257 0.1547 0.0483 0.045 Uiso 1 1 calc R . .
C16 C 0.9905(5) 0.1027(3) 0.2457(4) 0.0366(11) Uani 1 1 d . . .
C17 C 1.0780(6) 0.0634(3) 0.2000(5) 0.0518(15) Uani 1 1 d . . .
H17A H 1.1539 0.0815 0.2301 0.062 Uiso 1 1 calc R . .
H17B H 1.0647 0.0768 0.1321 0.062 Uiso 1 1 calc R . .
C18 C 1.0716(8) -0.0236(4) 0.2108(5) 0.070(2) Uani 1 1 d . . .
H18A H 1.1264 -0.0481 0.1779 0.084 Uiso 1 1 calc R . .
H18B H 1.0927 -0.0371 0.2785 0.084 Uiso 1 1 calc R . .
C19 C 0.9546(9) -0.0545(4) 0.1704(6) 0.076(3) Uani 1 1 d . . .
H19A H 0.9354 -0.0447 0.1016 0.092 Uiso 1 1 calc R . .
H19B H 0.9533 -0.1104 0.1805 0.092 Uiso 1 1 calc R . .
C20 C 0.8685(7) -0.0165(3) 0.2178(5) 0.0596(18) Uani 1 1 d . . .
H20A H 0.8837 -0.0304 0.2855 0.071 Uiso 1 1 calc R . .
H20B H 0.7926 -0.0353 0.1887 0.071 Uiso 1 1 calc R . .
C21 C 0.8718(6) 0.0707(3) 0.2081(4) 0.0456(14) Uani 1 1 d . . .
H21A H 0.8186 0.0940 0.2436 0.055 Uiso 1 1 calc R . .
H21B H 0.8472 0.0849 0.1408 0.055 Uiso 1 1 calc R . .
C22 C 1.1400(4) 0.2295(3) 0.3151(3) 0.0294(10) Uani 1 1 d . . .
H22 H 1.1899 0.2098 0.2733 0.035 Uiso 1 1 calc R . .
C23 C 1.1764(4) 0.1901(4) 0.4109(4) 0.0389(11) Uani 1 1 d . . .
H23A H 1.1655 0.1342 0.4031 0.047 Uiso 1 1 calc R . .
H23B H 1.1289 0.2083 0.4546 0.047 Uiso 1 1 calc R . .
C24 C 1.3006(4) 0.2070(4) 0.4536(5) 0.0491(15) Uani 1 1 d . . .
H24A H 1.3217 0.1822 0.5162 0.059 Uiso 1 1 calc R . .
H24B H 1.3485 0.1854 0.4122 0.059 Uiso 1 1 calc R . .
C25 C 1.3209(5) 0.2921(4) 0.4642(5) 0.0551(17) Uani 1 1 d . . .
H25A H 1.4016 0.3017 0.4898 0.066 Uiso 1 1 calc R . .
H25B H 1.2775 0.3130 0.5095 0.066 Uiso 1 1 calc R . .
C26 C 1.2859(4) 0.3323(3) 0.3698(5) 0.0483(15) Uani 1 1 d . . .
H26A H 1.3336 0.3145 0.3261 0.058 Uiso 1 1 calc R . .
H26B H 1.2970 0.3880 0.3786 0.058 Uiso 1 1 calc R . .
C27 C 1.1620(4) 0.3158(3) 0.3265(4) 0.0367(11) Uani 1 1 d . . .
H27A H 1.1416 0.3409 0.2640 0.044 Uiso 1 1 calc R . .
H27B H 1.1140 0.3376 0.3677 0.044 Uiso 1 1 calc R . .
C28 C 0.7736(4) 0.3835(3) 0.1439(4) 0.0348(10) Uani 1 1 d . . .
H28 H 0.8021 0.3469 0.1012 0.042 Uiso 1 1 calc R . .
C29 C 0.8709(5) 0.4397(3) 0.1791(4) 0.0420(13) Uani 1 1 d . . .
H29A H 0.8458 0.4790 0.2194 0.050 Uiso 1 1 calc R . .
H29B H 0.9345 0.4117 0.2181 0.050 Uiso 1 1 calc R . .
C30 C 0.9105(7) 0.4785(4) 0.0976(6) 0.0631(19) Uani 1 1 d . . .
H30A H 0.9441 0.4400 0.0615 0.076 Uiso 1 1 calc R . .
H30B H 0.9690 0.5167 0.1227 0.076 Uiso 1 1 calc R . .
C31 C 0.8091(8) 0.5192(5) 0.0299(7) 0.082(3) Uani 1 1 d . . .
H31A H 0.7827 0.5625 0.0637 0.099 Uiso 1 1 calc R . .
H31B H 0.8353 0.5400 -0.0255 0.099 Uiso 1 1 calc R . .
C32 C 0.7152(8) 0.4662(5) -0.0024(6) 0.075(2) Uani 1 1 d . . .
H32A H 0.7389 0.4264 -0.0430 0.090 Uiso 1 1 calc R . .
H32B H 0.6514 0.4945 -0.0407 0.090 Uiso 1 1 calc R . .
C33 C 0.6769(6) 0.4279(4) 0.0808(5) 0.0587(17) Uani 1 1 d . . .
H33A H 0.6144 0.3923 0.0566 0.070 Uiso 1 1 calc R . .
H33B H 0.6486 0.4674 0.1191 0.070 Uiso 1 1 calc R . .
C34 C 0.6035(4) 0.2798(3) 0.1810(4) 0.0374(12) Uani 1 1 d . . .
H34 H 0.5504 0.3223 0.1570 0.045 Uiso 1 1 calc R . .
C35 C 0.6160(4) 0.2310(3) 0.0963(4) 0.0446(14) Uani 1 1 d . . .
H35A H 0.6660 0.1871 0.1180 0.054 Uiso 1 1 calc R . .
H35B H 0.6509 0.2618 0.0525 0.054 Uiso 1 1 calc R . .
C36 C 0.5003(6) 0.2012(5) 0.0437(5) 0.066(2) Uani 1 1 d . . .
H36A H 0.4515 0.2450 0.0192 0.079 Uiso 1 1 calc R . .
H36B H 0.5103 0.1696 -0.0108 0.079 Uiso 1 1 calc R . .
C37 C 0.4453(6) 0.1548(4) 0.1078(6) 0.068(2) Uani 1 1 d . . .
H37A H 0.4899 0.1080 0.1265 0.081 Uiso 1 1 calc R . .
H37B H 0.3696 0.1392 0.0738 0.081 Uiso 1 1 calc R . .
C38 C 0.4349(5) 0.2007(4) 0.1973(6) 0.063(2) Uani 1 1 d . . .
H38A H 0.3819 0.2436 0.1794 0.076 Uiso 1 1 calc R . .
H38B H 0.4046 0.1672 0.2414 0.076 Uiso 1 1 calc R . .
C39 C 0.5494(4) 0.2317(3) 0.2462(5) 0.0417(13) Uani 1 1 d . . .
H39A H 0.5403 0.2630 0.3012 0.050 Uiso 1 1 calc R . .
H39B H 0.5996 0.1884 0.2699 0.050 Uiso 1 1 calc R . .
C40 C 0.6816(4) 0.3941(3) 0.3200(4) 0.0362(11) Uani 1 1 d . . .
H40 H 0.6417 0.3636 0.3616 0.043 Uiso 1 1 calc R A 1
C41 C 0.7709(5) 0.4417(3) 0.3850(5) 0.0465(14) Uani 1 1 d . C .
H41A H 0.7998 0.4817 0.3476 0.056 Uiso 1 1 calc R . .
H41B H 0.8346 0.4085 0.4138 0.056 Uiso 1 1 calc R . .
C42 C 0.7208(7) 0.4795(5) 0.4633(6) 0.078(3) Uani 1 1 d . . .
H42A H 0.7151 0.4399 0.5111 0.094 Uiso 1 1 calc R C .
H42B H 0.7748 0.5184 0.4946 0.094 Uiso 1 1 calc R . .
C43 C 0.6134(8) 0.5153(5) 0.4367(8) 0.091(3) Uani 1 1 d . C .
H43A H 0.6224 0.5641 0.4043 0.109 Uiso 1 1 calc R . .
H43B H 0.5849 0.5276 0.4945 0.109 Uiso 1 1 calc R . .
C44 C 0.5292(7) 0.4679(6) 0.3740(8) 0.091(3) Uani 1 1 d . . .
H44A H 0.4554 0.4937 0.3578 0.109 Uiso 1 1 calc R B 1
H44B H 0.5202 0.4173 0.4022 0.109 Uiso 1 1 calc R B 1
C45 C 0.596(3) 0.460(3) 0.272(3) 0.101(11) Uiso 0.40(5) 1 d P C 1
C45A C 0.5671(10) 0.4310(8) 0.2877(9) 0.046(5) Uiso 0.60(5) 1 d P C 2
C46 C 0.6206(13) 0.4246(8) 0.7054(10) 0.133(5) Uani 1 1 d . . .
H46A H 0.6907 0.4211 0.6807 0.159 Uiso 1 1 calc R . .
H46B H 0.6320 0.3966 0.7661 0.159 Uiso 1 1 calc R . .
C47 C 0.5959(12) 0.5022(9) 0.7201(10) 0.133(5) Uani 1 1 d . . .
H47A H 0.6241 0.5360 0.6752 0.159 Uiso 1 1 calc R . .
H47B H 0.6284 0.5185 0.7854 0.159 Uiso 1 1 calc R . .
C48 C 0.4668(13) 0.5021(10) 0.7015(14) 0.200(10) Uani 1 1 d . . .
H48A H 0.4387 0.4885 0.7590 0.240 Uiso 1 1 calc R . .
H48B H 0.4354 0.5522 0.6776 0.240 Uiso 1 1 calc R . .
C49 C 0.4408(12) 0.4430(7) 0.6296(10) 0.119(4) Uani 1 1 d . . .
H49A H 0.3719 0.4153 0.6363 0.143 Uiso 1 1 calc R . .
H49B H 0.4282 0.4662 0.5659 0.143 Uiso 1 1 calc R . .
C50 C 0.7508(14) -0.0275(7) 0.8514(12) 0.136(5) Uani 1 1 d . E .
H50A H 0.8300 -0.0441 0.8710 0.163 Uiso 1 1 calc R . .
H50B H 0.7181 -0.0534 0.7913 0.163 Uiso 1 1 calc R . .
C51 C 0.6852(10) -0.0503(6) 0.9274(9) 0.098(3) Uani 1 1 d . E .
H51A H 0.6253 -0.0877 0.9026 0.117 Uiso 1 1 calc R . .
H51B H 0.7355 -0.0723 0.9835 0.117 Uiso 1 1 calc R . .
C52 C 0.6378(8) 0.0226(6) 0.9498(7) 0.083(2) Uani 1 1 d . . .
H52A H 0.6449 0.0288 1.0188 0.100 Uiso 1 1 calc R D 1
H52B H 0.5576 0.0269 0.9187 0.100 Uiso 1 1 calc R D 1
C53 C 0.707(3) 0.0801(12) 0.912(3) 0.075(9) Uiso 0.47(7) 1 d P E 1
C53A C 0.665(3) 0.0861(11) 0.880(2) 0.080(8) Uiso 0.53(7) 1 d P E 2
C54 C 0.323(2) 0.2904(15) 0.7947(19) 0.218(9) Uiso 1 1 d . . .
C55 C 0.460(2) 0.2648(15) 0.7868(18) 0.219(9) Uiso 1 1 d . . .
C56 C 0.4269(15) 0.1905(12) 0.7511(14) 0.167(6) Uiso 1 1 d . . .
C57 C 0.335(2) 0.1555(13) 0.7812(17) 0.195(8) Uiso 1 1 d . . .
O1 O 0.5335(8) 0.3921(5) 0.6419(7) 0.127(3) Uani 1 1 d . . .
O2 O 0.7468(7) 0.0516(4) 0.8379(5) 0.107(2) Uani 1 1 d . . .
O3 O 0.2726(12) 0.2196(9) 0.8146(11) 0.197(5) Uiso 1 1 d . . .
H2 H 0.953(4) 0.205(3) 0.438(3) 0.018(11) Uiso 1 1 d . . .
H3 H 0.793(5) 0.257(4) 0.444(4) 0.051(16) Uiso 1 1 d . . .
H4 H 0.944(4) 0.309(3) 0.374(4) 0.024(12) Uiso 1 1 d . . .

loop_
_atom_site_aniso_label
_atom_site_aniso_U_11
_atom_site_aniso_U_22
_atom_site_aniso_U_33
_atom_site_aniso_U_23
_atom_site_aniso_U_13
_atom_site_aniso_U_12
Ru1 0.02532(17) 0.0445(2) 0.02414(18) 0.00586(17) 0.00532(14) 0.00366(16)
Ru2 0.02276(15) 0.03072(17) 0.02143(16) 0.00299(15) 0.00335(12) 0.00229(14)
P1 0.0315(5) 0.0248(6) 0.0219(5) 0.0022(4) 0.0074(4) 0.0033(4)
P2 0.0255(5) 0.0252(5) 0.0243(5) 0.0008(4) 0.0013(4) 0.0015(4)
N1 0.030(2) 0.086(4) 0.038(2) 0.005(3) 0.0159(19) -0.005(2)
N2 0.065(3) 0.046(3) 0.039(3) 0.016(2) 0.021(2) 0.006(2)
N3 0.039(2) 0.054(3) 0.028(2) -0.0021(19) 0.0086(18) 0.012(2)
C1 0.076(5) 0.099(6) 0.074(5) 0.026(5) 0.027(4) -0.034(5)
C2 0.119(7) 0.047(4) 0.078(6) -0.004(4) 0.044(5) -0.021(4)
C3 0.073(4) 0.069(4) 0.032(3) 0.009(3) 0.000(3) 0.034(4)
C4 0.055(3) 0.073(4) 0.036(3) 0.011(3) -0.004(3) 0.018(3)
C5 0.051(3) 0.068(4) 0.045(3) 0.000(3) 0.016(3) 0.018(3)
C6 0.054(3) 0.093(5) 0.045(3) 0.004(3) 0.029(3) 0.013(3)
C7 0.031(3) 0.147(8) 0.063(4) 0.010(5) 0.018(3) 0.003(4)
C8 0.095(5) 0.042(3) 0.052(4) -0.002(3) 0.019(4) 0.008(3)
C9 0.059(4) 0.064(4) 0.049(4) -0.011(3) 0.010(3) -0.008(3)
C10 0.041(2) 0.031(2) 0.023(2) 0.002(2) 0.0080(18) 0.007(2)
C11 0.047(3) 0.045(3) 0.032(2) 0.006(2) 0.017(2) 0.010(2)
C12 0.060(3) 0.053(3) 0.030(3) 0.010(2) 0.021(3) 0.010(3)
C13 0.087(4) 0.042(3) 0.027(2) 0.004(2) 0.017(3) 0.007(3)
C14 0.072(4) 0.043(3) 0.023(2) 0.003(3) 0.005(2) 0.007(3)
C15 0.049(3) 0.037(3) 0.027(2) 0.003(2) 0.009(2) 0.005(2)
C16 0.051(3) 0.031(2) 0.029(2) 0.005(2) 0.011(2) 0.002(2)
C17 0.072(4) 0.038(3) 0.052(4) 0.006(3) 0.029(3) 0.018(3)
C18 0.128(7) 0.038(3) 0.055(4) 0.006(3) 0.045(5) 0.029(4)
C19 0.149(8) 0.029(3) 0.048(4) -0.005(3) 0.013(5) -0.001(4)
C20 0.101(5) 0.037(3) 0.040(3) -0.005(3) 0.014(4) -0.012(3)
C21 0.066(4) 0.038(3) 0.031(3) -0.003(2) 0.007(3) -0.012(3)
C22 0.027(2) 0.032(2) 0.029(2) 0.0044(18) 0.0071(19) 0.0075(17)
C23 0.026(2) 0.051(3) 0.038(3) 0.014(3) 0.0032(19) 0.000(2)
C24 0.029(2) 0.058(4) 0.055(4) 0.010(3) -0.001(2) 0.005(2)
C25 0.031(3) 0.072(4) 0.056(4) -0.013(3) -0.005(3) 0.005(3)
C26 0.029(2) 0.043(3) 0.071(4) -0.004(3) 0.004(3) -0.004(2)
C27 0.025(2) 0.041(3) 0.043(3) 0.004(2) 0.005(2) 0.002(2)
C28 0.043(3) 0.035(2) 0.029(2) 0.006(2) 0.013(2) 0.008(2)
C29 0.053(3) 0.034(3) 0.045(3) 0.004(2) 0.023(3) -0.007(2)
C30 0.090(5) 0.043(3) 0.069(5) 0.012(3) 0.046(4) 0.001(3)
C31 0.122(7) 0.058(4) 0.087(6) 0.038(4) 0.071(6) 0.036(5)
C32 0.112(6) 0.067(5) 0.049(4) 0.037(4) 0.024(4) 0.032(5)
C33 0.074(4) 0.057(4) 0.042(3) 0.015(3) 0.004(3) 0.020(3)
C34 0.027(2) 0.033(2) 0.044(3) -0.010(2) -0.011(2) 0.0066(19)
C35 0.039(3) 0.048(3) 0.042(3) -0.018(2) -0.003(2) 0.001(2)
C36 0.051(3) 0.080(5) 0.058(4) -0.033(4) -0.008(3) -0.003(4)
C37 0.045(3) 0.065(4) 0.086(6) -0.043(4) -0.004(3) -0.010(3)
C38 0.031(3) 0.062(4) 0.096(6) -0.032(4) 0.008(3) -0.010(3)
C39 0.032(2) 0.035(3) 0.056(3) -0.013(2) 0.006(2) -0.0052(19)
C40 0.034(2) 0.039(3) 0.035(3) -0.008(2) 0.006(2) 0.008(2)
C41 0.055(3) 0.044(3) 0.048(3) -0.020(3) 0.027(3) -0.016(3)
C42 0.074(5) 0.096(6) 0.059(5) -0.045(5) 0.000(4) 0.015(4)
C43 0.103(6) 0.067(5) 0.124(8) -0.048(5) 0.072(6) -0.020(5)
C44 0.062(4) 0.090(6) 0.126(9) -0.055(6) 0.031(5) 0.017(4)
C46 0.182(14) 0.105(9) 0.100(9) -0.033(8) 0.003(9) 0.009(9)
C47 0.144(12) 0.148(11) 0.094(9) -0.020(8) -0.005(8) 0.011(9)
C48 0.140(12) 0.186(15) 0.24(2) -0.151(16) -0.035(12) 0.071(11)
C49 0.143(11) 0.087(7) 0.117(10) 0.003(7) 0.001(8) 0.019(7)
C50 0.182(14) 0.098(8) 0.149(13) -0.006(8) 0.086(11) 0.050(9)
C51 0.108(7) 0.078(6) 0.101(8) -0.003(6) 0.007(6) 0.010(5)
C52 0.074(5) 0.099(7) 0.080(6) -0.011(5) 0.021(5) 0.004(5)
O1 0.138(7) 0.117(6) 0.125(7) -0.038(6) 0.024(6) -0.007(6)
O2 0.162(7) 0.080(4) 0.102(5) 0.017(4) 0.084(5) 0.033(4)

loop_
_atom_type_symbol
_atom_type_description
_atom_type_scat_dispersion_real
_atom_type_scat_dispersion_imag
_atom_type_scat_source
C C 0.0033 0.0016 'International Tables Vol C Tables 4.2.6.8 and 6.1.1.4'
H H 0.0000 0.0000 'International Tables Vol C Tables 4.2.6.8 and 6.1.1.4'
N N 0.0061 0.0033 'International Tables Vol C Tables 4.2.6.8 and 6.1.1.4'
Ru Ru -1.2594 0.8363 'International Tables Vol C Tables 4.2.6.8 and 6.1.1.4'
P P 0.1023 0.0942 'International Tables Vol C Tables 4.2.6.8 and 6.1.1.4'
O O 0.0106 0.0060 'International Tables Vol C Tables 4.2.6.8 and 6.1.1.4'

loop_
_geom_angle_atom_site_label_1
_geom_angle_atom_site_label_2
_geom_angle_atom_site_label_3
_geom_angle
N1 Ru1 N2 81.4(2)
N1 Ru1 N3 80.59(18)
N2 Ru1 N3 80.72(19)
N1 Ru1 Ru2 137.04(14)
N2 Ru1 Ru2 135.15(14)
N3 Ru1 Ru2 120.52(13)
P2 Ru2 P1 107.36(5)
P2 Ru2 Ru1 126.58(4)
P1 Ru2 Ru1 123.31(3)
C22 P1 C16 101.1(2)
C22 P1 C10 98.4(2)
C16 P1 C10 105.7(2)
C22 P1 Ru2 111.65(16)
C16 P1 Ru2 110.33(18)
C10 P1 Ru2 126.39(16)
C40 P2 C34 99.0(2)
C40 P2 C28 104.9(2)
C34 P2 C28 99.8(2)
C40 P2 Ru2 107.67(17)
C34 P2 Ru2 118.97(17)
C28 P2 Ru2 123.18(16)
C7 N1 C1 108.9(6)
C7 N1 C6 110.9(6)
C1 N1 C6 110.9(6)
C7 N1 Ru1 111.4(4)
C1 N1 Ru1 103.9(4)
C6 N1 Ru1 110.6(4)
C3 N2 C2 110.3(6)
C3 N2 C8 108.3(5)
C2 N2 C8 111.0(5)
C3 N2 Ru1 104.7(4)
C2 N2 Ru1 110.1(4)
C8 N2 Ru1 112.3(4)
C9 N3 C5 108.5(5)
C9 N3 C4 110.6(5)
C5 N3 C4 111.1(5)
C9 N3 Ru1 112.3(4)
C5 N3 Ru1 104.4(3)
C4 N3 Ru1 109.8(4)
N1 C1 C2 111.2(6)
N2 C2 C1 111.3(7)
N2 C3 C4 111.7(5)
N3 C4 C3 111.5(5)
C6 C5 N3 111.8(5)
C5 C6 N1 112.1(5)
C15 C10 C11 110.0(4)
C15 C10 P1 111.8(4)
C11 C10 P1 119.1(3)
C12 C11 C10 111.7(4)
C13 C12 C11 111.7(5)
C12 C13 C14 110.6(5)
C13 C14 C15 110.4(4)
C10 C15 C14 111.6(4)
C17 C16 C21 111.6(5)
C17 C16 P1 118.6(4)
C21 C16 P1 111.9(4)
C16 C17 C18 110.5(5)
C19 C18 C17 112.0(6)
C20 C19 C18 110.4(6)
C19 C20 C21 111.3(6)
C20 C21 C16 111.6(5)
C23 C22 C27 109.5(4)
C23 C22 P1 115.3(3)
C27 C22 P1 110.8(3)
C22 C23 C24 110.9(4)
C25 C24 C23 110.9(5)
C24 C25 C26 110.8(6)
C25 C26 C27 110.6(5)
C26 C27 C22 111.2(4)
C29 C28 C33 108.4(5)
C29 C28 P2 111.9(4)
C33 C28 P2 117.8(4)
C30 C29 C28 111.8(5)
C29 C30 C31 110.6(6)
C32 C31 C30 111.7(6)
C31 C32 C33 111.5(7)
C32 C33 C28 111.6(6)
C39 C34 C35 108.4(4)
C39 C34 P2 112.4(4)
C35 C34 P2 113.3(4)
C34 C35 C36 110.8(5)
C37 C36 C35 110.8(6)
C36 C37 C38 111.1(6)
C39 C38 C37 110.5(5)
C34 C39 C38 112.3(6)
C45A C40 C41 116.7(6)
C45A C40 C45 24.8(16)
C41 C40 C45 101.1(16)
C45A C40 P2 121.5(5)
C41 C40 P2 114.5(4)
C45 C40 P2 119.6(12)
C40 C41 C42 110.4(5)
C43 C42 C41 117.8(7)
C42 C43 C44 113.5(7)
C43 C44 C45A 116.4(8)
C43 C44 C45 100.1(15)
C45A C44 C45 21.3(13)
C40 C45 C44 93(2)
C40 C45A C44 109.3(8)
O1 C46 C47 109.8(12)
C46 C47 C48 102.3(13)
C49 C48 C47 101.1(12)
O1 C49 C48 107.8(11)
O2 C50 C51 110.4(9)
C52 C51 C50 102.4(9)
C51 C52 C53 103.3(12)
C51 C52 C53A 109.3(11)
C53 C52 C53A 23.2(10)
O2 C53 C52 111.3(15)
O2 C53A C52 103.3(17)
O3 C54 C55 104.1(18)
C56 C55 C54 92.8(19)
C57 C56 C55 118(2)
C56 C57 O3 104.9(18)
C46 O1 C49 107.9(10)
C53 O2 C50 105.3(13)
C53 O2 C53A 26.1(11)
C50 O2 C53A 111.9(11)
C54 O3 C57 108.6(17)

loop_
_geom_bond_atom_site_label_1
_geom_bond_atom_site_label_2
_geom_bond_distance
Ru1 N1 2.164(4)
Ru1 N2 2.166(5)
Ru1 N3 2.184(4)
Ru1 Ru2 2.5132(5)
Ru2 P2 2.2506(11)
Ru2 P1 2.2537(12)
P1 C22 1.886(5)
P1 C16 1.889(5)
P1 C10 1.896(5)
P2 C40 1.879(5)
P2 C34 1.879(5)
P2 C28 1.889(5)
N1 C7 1.477(8)
N1 C1 1.487(11)
N1 C6 1.495(9)
N2 C3 1.467(9)
N2 C2 1.489(9)
N2 C8 1.489(9)
N3 C9 1.466(8)
N3 C5 1.490(7)
N3 C4 1.493(7)
C1 C2 1.513(13)
C3 C4 1.508(10)
C5 C6 1.483(10)
C10 C15 1.533(7)
C10 C11 1.549(7)
C11 C12 1.531(7)
C12 C13 1.512(9)
C13 C14 1.531(9)
C14 C15 1.542(7)
C16 C17 1.525(8)
C16 C21 1.541(8)
C17 C18 1.534(9)
C18 C19 1.524(12)
C19 C20 1.515(12)
C20 C21 1.534(8)
C22 C23 1.531(7)
C22 C27 1.537(7)
C23 C24 1.540(7)
C24 C25 1.513(9)
C25 C26 1.518(10)
C26 C27 1.537(7)
C28 C29 1.543(8)
C28 C33 1.544(8)
C29 C30 1.520(9)
C30 C31 1.580(11)
C31 C32 1.473(14)
C32 C33 1.530(10)
C34 C39 1.510(9)
C34 C35 1.526(8)
C35 C36 1.548(8)
C36 C37 1.488(12)
C37 C38 1.550(10)
C38 C39 1.529(7)
C40 C45A 1.520(11)
C40 C41 1.531(7)
C40 C45 1.62(3)
C41 C42 1.540(9)
C42 C43 1.429(12)
C43 C44 1.478(12)
C44 C45A 1.555(14)
C44 C45 1.83(4)
C46 O1 1.377(14)
C46 C47 1.416(18)
C47 C48 1.537(19)
C48 C49 1.454(17)
C49 O1 1.419(14)
C50 O2 1.398(13)
C50 C51 1.536(17)
C51 C52 1.464(14)
C52 C53 1.49(2)
C52 C53A 1.58(3)
C53 O2 1.35(2)
C53A O2 1.40(2)
C54 O3 1.44(2)
C54 C55 1.75(3)
C55 C56 1.43(3)
C56 C57 1.42(3)
C57 O3 1.49(2)

loop_
_geom_torsion_atom_site_label_1
_geom_torsion_atom_site_label_2
_geom_torsion_atom_site_label_3
_geom_torsion_atom_site_label_4
_geom_torsion
N1 Ru1 Ru2 P2 6.6(2)
N2 Ru1 Ru2 P2 146.7(2)
N3 Ru1 Ru2 P2 -104.17(14)
N1 Ru1 Ru2 P1 -152.2(2)
N2 Ru1 Ru2 P1 -12.1(2)
N3 Ru1 Ru2 P1 97.03(14)
P2 Ru2 P1 C22 128.86(15)
Ru1 Ru2 P1 C22 -68.86(15)
P2 Ru2 P1 C16 -119.51(18)
Ru1 Ru2 P1 C16 42.77(19)
P2 Ru2 P1 C10 9.7(2)
Ru1 Ru2 P1 C10 172.0(2)
P1 Ru2 P2 C40 -152.82(19)
Ru1 Ru2 P2 C40 45.64(19)
P1 Ru2 P2 C34 95.8(2)
Ru1 Ru2 P2 C34 -65.8(2)
P1 Ru2 P2 C28 -30.8(2)
Ru1 Ru2 P2 C28 167.7(2)
N2 Ru1 N1 C7 -147.0(6)
N3 Ru1 N1 C7 131.0(6)
Ru2 Ru1 N1 C7 5.8(7)
N2 Ru1 N1 C1 -29.9(5)
N3 Ru1 N1 C1 -111.9(5)
Ru2 Ru1 N1 C1 122.9(4)
N2 Ru1 N1 C6 89.1(5)
N3 Ru1 N1 C6 7.2(4)
Ru2 Ru1 N1 C6 -118.1(4)
N1 Ru1 N2 C3 -112.1(4)
N3 Ru1 N2 C3 -30.3(4)
Ru2 Ru1 N2 C3 94.1(4)
N1 Ru1 N2 C2 6.5(5)
N3 Ru1 N2 C2 88.2(5)
Ru2 Ru1 N2 C2 -147.3(4)
N1 Ru1 N2 C8 130.7(5)
N3 Ru1 N2 C8 -147.6(5)
Ru2 Ru1 N2 C8 -23.1(6)
N1 Ru1 N3 C9 -146.6(4)
N2 Ru1 N3 C9 130.7(4)
Ru2 Ru1 N3 C9 -6.8(4)
N1 Ru1 N3 C5 -29.3(4)
N2 Ru1 N3 C5 -112.0(4)
Ru2 Ru1 N3 C5 110.5(3)
N1 Ru1 N3 C4 89.9(4)
N2 Ru1 N3 C4 7.1(4)
Ru2 Ru1 N3 C4 -130.4(4)
C7 N1 C1 C2 168.9(6)
C6 N1 C1 C2 -68.9(8)
Ru1 N1 C1 C2 50.0(7)
C3 N2 C2 C1 133.9(7)
C8 N2 C2 C1 -106.1(7)
Ru1 N2 C2 C1 18.9(8)
N1 C1 C2 N2 -47.6(9)
C2 N2 C3 C4 -68.3(7)
C8 N2 C3 C4 170.1(6)
Ru1 N2 C3 C4 50.1(6)
C9 N3 C4 C3 -107.0(6)
C5 N3 C4 C3 132.5(6)
Ru1 N3 C4 C3 17.5(7)
N2 C3 C4 N3 -46.6(8)
C9 N3 C5 C6 168.6(5)
C4 N3 C5 C6 -69.6(7)
Ru1 N3 C5 C6 48.7(6)
N3 C5 C6 N1 -45.6(7)
C7 N1 C6 C5 -106.8(7)
C1 N1 C6 C5 132.2(6)
Ru1 N1 C6 C5 17.4(7)
C22 P1 C10 C15 157.6(4)
C16 P1 C10 C15 53.4(4)
Ru2 P1 C10 C15 -77.5(4)
C22 P1 C10 C11 27.4(5)
C16 P1 C10 C11 -76.7(5)
Ru2 P1 C10 C11 152.3(3)
C15 C10 C11 C12 53.9(6)
P1 C10 C11 C12 -175.1(4)
C10 C11 C12 C13 -55.7(7)
C11 C12 C13 C14 57.1(7)
C12 C13 C14 C15 -57.5(7)
C11 C10 C15 C14 -55.0(6)
P1 C10 C15 C14 170.3(4)
C13 C14 C15 C10 57.3(6)
C22 P1 C16 C17 -55.1(5)
C10 P1 C16 C17 47.0(5)
Ru2 P1 C16 C17 -173.4(4)
C22 P1 C16 C21 172.7(4)
C10 P1 C16 C21 -85.2(4)
Ru2 P1 C16 C21 54.4(4)
C21 C16 C17 C18 -53.7(7)
P1 C16 C17 C18 174.1(5)
C16 C17 C18 C19 56.1(8)
C17 C18 C19 C20 -57.5(8)
C18 C19 C20 C21 56.4(8)
C19 C20 C21 C16 -54.9(7)
C17 C16 C21 C20 53.6(6)
P1 C16 C21 C20 -170.7(4)
C16 P1 C22 C23 -56.6(4)
C10 P1 C22 C23 -164.5(4)
Ru2 P1 C22 C23 60.7(4)
C16 P1 C22 C27 178.3(4)
C10 P1 C22 C27 70.4(4)
Ru2 P1 C22 C27 -64.3(4)
C27 C22 C23 C24 -56.5(6)
P1 C22 C23 C24 177.7(4)
C22 C23 C24 C25 57.6(7)
C23 C24 C25 C26 -57.4(7)
C24 C25 C26 C27 57.0(7)
C25 C26 C27 C22 -57.0(7)
C23 C22 C27 C26 56.5(6)
P1 C22 C27 C26 -175.2(4)
C40 P2 C28 C29 66.7(4)
C34 P2 C28 C29 168.9(4)
Ru2 P2 C28 C29 -56.6(4)
C40 P2 C28 C33 -59.9(5)
C34 P2 C28 C33 42.3(5)
Ru2 P2 C28 C33 176.8(4)
C33 C28 C29 C30 -57.2(7)
P2 C28 C29 C30 171.2(4)
C28 C29 C30 C31 55.1(8)
C29 C30 C31 C32 -53.9(9)
C30 C31 C32 C33 54.9(9)
C31 C32 C33 C28 -58.3(8)
C29 C28 C33 C32 57.8(7)
P2 C28 C33 C32 -173.9(5)
C40 P2 C34 C39 -69.1(4)
C28 P2 C34 C39 -176.0(4)
Ru2 P2 C34 C39 47.0(4)
C40 P2 C34 C35 167.6(4)
C28 P2 C34 C35 60.6(4)
Ru2 P2 C34 C35 -76.3(4)
C39 C34 C35 C36 58.8(6)
P2 C34 C35 C36 -175.7(5)
C34 C35 C36 C37 -59.0(7)
C35 C36 C37 C38 55.5(8)
C36 C37 C38 C39 -54.0(8)
C35 C34 C39 C38 -58.3(6)
P2 C34 C39 C38 175.6(4)
C37 C38 C39 C34 56.0(7)
C34 P2 C40 C45A -32.0(9)
C28 P2 C40 C45A 70.8(9)
Ru2 P2 C40 C45A -156.5(8)
C34 P2 C40 C41 178.9(4)
C28 P2 C40 C41 -78.3(5)
Ru2 P2 C40 C41 54.5(5)
C34 P2 C40 C45 -61(2)
C28 P2 C40 C45 42(2)
Ru2 P2 C40 C45 175(2)
C45A C40 C41 C42 45.5(10)
C45 C40 C41 C42 66.1(18)
P2 C40 C41 C42 -163.9(5)
C40 C41 C42 C43 -45.2(10)
C41 C42 C43 C44 47.2(13)
C42 C43 C44 C45A -48.3(14)
C42 C43 C44 C45 -62.8(16)
C45A C40 C45 C44 52(3)
C41 C40 C45 C44 -79.7(19)
P2 C40 C45 C44 153.5(8)
C43 C44 C45 C40 79(2)
C45A C44 C45 C40 -63(3)
C41 C40 C45A C44 -46.7(13)
C45 C40 C45A C44 -102(3)
P2 C40 C45A C44 164.9(7)
C43 C44 C45A C40 47.2(15)
C45 C44 C45A C40 90(3)
O1 C46 C47 C48 28.3(18)
C46 C47 C48 C49 -32.7(18)
C47 C48 C49 O1 26.7(19)
O2 C50 C51 C52 3.9(15)
C50 C51 C52 C53 -17(2)
C50 C51 C52 C53A 5.9(19)
C51 C52 C53 O2 28(3)
C53A C52 C53 O2 -80(4)
C51 C52 C53A O2 -14(2)
C53 C52 C53A O2 65(3)
O3 C54 C55 C56 31(2)
C54 C55 C56 C57 -31(3)
C55 C56 C57 O3 21(3)
C47 C46 O1 C49 -12.2(18)
C48 C49 O1 C46 -10.7(19)
C52 C53 O2 C50 -26(3)
C52 C53 O2 C53A 83(4)
C51 C50 O2 C53 13(2)
C51 C50 O2 C53A -14(2)
C52 C53A O2 C53 -63(3)
C52 C53A O2 C50 16(3)
C55 C54 O3 C57 -23(2)
C56 C57 O3 C54 6(2)
